data_7005169
loop_
_publ_author_name
'Wang, Chih-Min'
'Wu, Yi-Ying'
'Chen, Pei-Lin'
'Lii, Kwang-Hwa'

_publ_section_title
;
 Organically templated uranium(IV) fluorooxalates with layer
 structures: (H4TREN)[U2F6(C2O4)3].4H2O (TREN =
 tris(2-aminoethyl)amine) and (H4APPIP)[U2F6(C2O4)3].4H2O (APPIP =
 1,4-bis(3-amino-propyl)piperazine).
;
_journal_issue 10
_journal_name_full 'Dalton transactions (Cambridge, England : 2003)'
_journal_page_first 1034
_journal_page_last 1037
_journal_paper_doi 10.1039/b617333k
_journal_year 2007
_chemical_formula_moiety (C10H28N4)[U2F6(C2O4)3].4H2O
_chemical_formula_sum 'C16 H36 F6 N4 O16 U2'
_chemical_formula_weight 1130.55
_chemical_name_systematic
;
?
;
_space_group_IT_number 14
_symmetry_cell_setting monoclinic
_symmetry_space_group_name_Hall '-P 2ybc'
_symmetry_space_group_name_H-M 'P 1 21/c 1'
_atom_sites_solution_hydrogens geom
_atom_sites_solution_primary direct
_atom_sites_solution_secondary difmap
_audit_creation_method SHELXL-97
_cell_angle_alpha 90.00
_cell_angle_beta 95.430(4)
_cell_angle_gamma 90.00
_cell_formula_units_Z 4
_cell_length_a 10.3309(8)
_cell_length_b 15.5639(11)
_cell_length_c 17.5369(11)
_cell_measurement_temperature 296(2)
_cell_volume 2807.1(3)
_computing_molecular_graphics Diamond
_computing_structure_refinement 'SHELXL-97 (Sheldrick, 1997)'
_computing_structure_solution 'SHELXS-97 (Sheldrick, 1990)'
_diffrn_ambient_temperature 293(2)
_diffrn_measured_fraction_theta_full 0.975
_diffrn_measured_fraction_theta_max 0.975
_diffrn_measurement_device_type CCD
_diffrn_measurement_method 'omega scan'
_diffrn_radiation_monochromator graphite
_diffrn_radiation_source 'fine-focus sealed tube'
_diffrn_radiation_type MoK\a
_diffrn_radiation_wavelength 0.71073
_diffrn_reflns_av_R_equivalents 0.0332
_diffrn_reflns_av_sigmaI/netI 0.0327
_diffrn_reflns_limit_h_max 13
_diffrn_reflns_limit_h_min -13
_diffrn_reflns_limit_k_max 20
_diffrn_reflns_limit_k_min -20
_diffrn_reflns_limit_l_max 21
_diffrn_reflns_limit_l_min -18
_diffrn_reflns_number 23468
_diffrn_reflns_theta_full 27.51
_diffrn_reflns_theta_max 27.51
_diffrn_reflns_theta_min 1.75
_exptl_absorpt_coefficient_mu 11.644
_exptl_absorpt_correction_T_max 0.955
_exptl_absorpt_correction_T_min 0.385
_exptl_absorpt_correction_type empirical
_exptl_absorpt_process_details 'SADABS program'
_exptl_crystal_colour green
_exptl_crystal_density_diffrn 2.675
_exptl_crystal_density_method 'not measured'
_exptl_crystal_description block
_exptl_crystal_F_000 2104
_exptl_crystal_size_max 0.078
_exptl_crystal_size_mid 0.078
_exptl_crystal_size_min 0.052
_refine_diff_density_max 1.759
_refine_diff_density_min -1.202
_refine_diff_density_rms 0.148
_refine_ls_extinction_coef 0.00017(3)
_refine_ls_extinction_expression Fc^*^=kFc[1+0.001xFc^2^\l^3^/sin(2\q)]^-1/4^
_refine_ls_extinction_method SHELXL
_refine_ls_goodness_of_fit_ref 1.016
_refine_ls_hydrogen_treatment constr
_refine_ls_matrix_type full
_refine_ls_number_parameters 398
_refine_ls_number_reflns 6305
_refine_ls_number_restraints 0
_refine_ls_restrained_S_all 1.016
_refine_ls_R_factor_all 0.0345
_refine_ls_R_factor_gt 0.0249
_refine_ls_shift/su_max 0.002
_refine_ls_shift/su_mean 0.000
_refine_ls_structure_factor_coef Fsqd
_refine_ls_weighting_details 'calc w=1/[\s^2^(Fo^2^)+(0.0253P)^2^+8.2404P] where P=(Fo^2^+2Fc^2^)/3'
_refine_ls_weighting_scheme calc
_refine_ls_wR_factor_gt 0.0590
_refine_ls_wR_factor_ref 0.0626
_reflns_number_gt 5121
_reflns_number_total 6305
_reflns_threshold_expression >2sigma(I)
_cod_data_source_file b617333k.txt
_cod_data_source_block ufox-2
_cod_original_sg_symbol_H-M P2(1)/c
_cod_database_code 7005169

loop_
_symmetry_equiv_pos_as_xyz
'x, y, z'
'-x, y+1/2, -z+1/2'
'-x, -y, -z'
'x, -y-1/2, z-1/2'

loop_
_atom_site_label
_atom_site_type_symbol
_atom_site_fract_x
_atom_site_fract_y
_atom_site_fract_z
_atom_site_U_iso_or_equiv
_atom_site_adp_type
_atom_site_occupancy
_atom_site_symmetry_multiplicity
_atom_site_calc_flag
_atom_site_refinement_flags
_atom_site_disorder_assembly
_atom_site_disorder_group
U1 U 0.041313(15) 0.230248(10) 0.066618(9) 0.01481(6) Uani 1 1 d . . .
U2 U 0.572948(15) 0.232295(11) 0.298758(9) 0.01641(6) Uani 1 1 d . . .
F1 F 0.0866(3) 0.09461(17) 0.06500(16) 0.0280(6) Uani 1 1 d . . .
F2 F 0.1148(3) 0.35850(17) 0.08028(16) 0.0279(6) Uani 1 1 d . . .
F3 F 0.1285(3) 0.24554(18) -0.04240(16) 0.0251(6) Uani 1 1 d . . .
F4 F 0.5211(3) 0.09714(18) 0.29883(16) 0.0299(7) Uani 1 1 d . . .
F5 F 0.4965(3) 0.2441(2) 0.41177(17) 0.0316(7) Uani 1 1 d . . .
F6 F 0.4961(3) 0.36037(18) 0.27734(16) 0.0291(7) Uani 1 1 d . . .
O1 O -0.1099(3) 0.3278(2) -0.0140(2) 0.0280(8) Uani 1 1 d . . .
O2 O -0.1170(3) 0.1585(2) -0.0290(2) 0.0260(8) Uani 1 1 d . . .
O3 O -0.1086(3) 0.3156(2) 0.14523(19) 0.0222(7) Uani 1 1 d . . .
O4 O -0.1095(3) 0.1476(2) 0.14807(18) 0.0205(7) Uani 1 1 d . . .
O5 O 0.2913(3) 0.2186(2) 0.08478(19) 0.0224(7) Uani 1 1 d . . .
O6 O 0.1450(3) 0.2227(2) 0.20015(19) 0.0253(8) Uani 1 1 d . . .
O7 O -0.2678(3) 0.3407(2) -0.10922(19) 0.0267(8) Uani 1 1 d . . .
O8 O -0.2758(3) 0.1697(2) -0.12350(19) 0.0245(7) Uani 1 1 d . . .
O9 O -0.2809(3) 0.3188(2) 0.21373(19) 0.0243(7) Uani 1 1 d . . .
O10 O -0.2734(3) 0.1480(2) 0.22263(19) 0.0230(7) Uani 1 1 d . . .
O11 O 0.4710(3) 0.2177(2) 0.16531(19) 0.0233(7) Uani 1 1 d . . .
O12 O 0.3231(3) 0.2218(2) 0.28290(19) 0.0287(8) Uani 1 1 d . . .
N1 N -0.2891(5) 0.0014(3) -0.0229(3) 0.0378(12) Uani 1 1 d . . .
HN1A H -0.3097 0.0588 -0.0078 0.050 Uiso 1 1 d . . .
HN1B H -0.3309 -0.0019 -0.0708 0.050 Uiso 1 1 d . . .
HN1C H -0.2053 -0.0105 -0.0253 0.050 Uiso 1 1 d . . .
N2 N -0.0785(4) -0.0183(3) 0.1951(2) 0.0251(9) Uani 1 1 d . . .
HN2 H -0.0891 0.0418 0.1853 0.050 Uiso 1 1 d . . .
N3 N 0.0596(4) -0.0118(3) 0.3460(3) 0.0305(10) Uani 1 1 d . . .
HN3 H 0.0686 -0.0726 0.3559 0.050 Uiso 1 1 d . . .
N4 N 0.3460(4) 0.1400(3) 0.4891(3) 0.0358(11) Uani 1 1 d . . .
HN4A H 0.2715 0.1591 0.4871 0.050 Uiso 1 1 d . . .
HN4B H 0.3833 0.1290 0.5366 0.050 Uiso 1 1 d . . .
HN4C H 0.4103 0.1801 0.4639 0.050 Uiso 1 1 d . . .
C1 C -0.1906(4) 0.2987(3) -0.0649(3) 0.0202(9) Uani 1 1 d . . .
C2 C -0.1946(4) 0.2005(3) -0.0730(3) 0.0204(9) Uani 1 1 d . . .
C3 C -0.1961(4) 0.2815(3) 0.1807(3) 0.0175(9) Uani 1 1 d . . .
C4 C -0.1935(4) 0.1837(3) 0.1839(2) 0.0157(9) Uani 1 1 d . . .
C5 C 0.3493(4) 0.2188(3) 0.1492(3) 0.0178(9) Uani 1 1 d . . .
C6 C 0.2660(4) 0.2216(3) 0.2174(3) 0.0194(10) Uani 1 1 d . . .
C7 C -0.3367(6) -0.0614(4) 0.0315(3) 0.0364(13) Uani 1 1 d . . .
H7A H -0.3117 -0.1188 0.0173 0.044 Uiso 1 1 calc R . .
H7B H -0.4310 -0.0592 0.0280 0.044 Uiso 1 1 calc R . .
C8 C -0.2837(6) -0.0438(4) 0.1121(3) 0.0362(13) Uani 1 1 d . . .
H8A H -0.3306 -0.0783 0.1465 0.043 Uiso 1 1 calc R . .
H8B H -0.2977 0.0162 0.1239 0.043 Uiso 1 1 calc R . .
C9 C -0.1399(6) -0.0639(4) 0.1256(3) 0.0384(14) Uani 1 1 d . . .
H9A H -0.1281 -0.1254 0.1322 0.046 Uiso 1 1 calc R . .
H9B H -0.0971 -0.0465 0.0812 0.046 Uiso 1 1 calc R . .
C10 C -0.1443(5) -0.0366(3) 0.2656(3) 0.0256(11) Uani 1 1 d . . .
H10A H -0.1399 -0.0976 0.2768 0.031 Uiso 1 1 calc R . .
H10B H -0.2351 -0.0203 0.2574 0.031 Uiso 1 1 calc R . .
C11 C 0.0633(5) -0.0378(4) 0.2084(3) 0.0321(12) Uani 1 1 d . . .
H11A H 0.1056 -0.0209 0.1636 0.038 Uiso 1 1 calc R . .
H11B H 0.0751 -0.0992 0.2154 0.038 Uiso 1 1 calc R . .
C12 C -0.0794(5) 0.0127(3) 0.3317(3) 0.0282(11) Uani 1 1 d . . .
H12A H -0.0860 0.0738 0.3209 0.034 Uiso 1 1 calc R . .
H12B H -0.1233 0.0013 0.3772 0.034 Uiso 1 1 calc R . .
C13 C 0.1259(5) 0.0086(3) 0.2776(3) 0.0351(13) Uani 1 1 d . . .
H13A H 0.2166 -0.0080 0.2862 0.042 Uiso 1 1 calc R . .
H13B H 0.1223 0.0701 0.2685 0.042 Uiso 1 1 calc R . .
C14 C 0.1183(6) 0.0283(4) 0.4197(4) 0.0539(19) Uani 1 1 d . . .
H14A H 0.1161 0.0902 0.4138 0.065 Uiso 1 1 calc R . .
H14B H 0.0639 0.0138 0.4601 0.065 Uiso 1 1 calc R . .
C15 C 0.2542(7) 0.0021(4) 0.4449(4) 0.0538(18) Uani 1 1 d . . .
H15A H 0.2588 -0.0141 0.4985 0.065 Uiso 1 1 calc R . .
H15B H 0.2750 -0.0485 0.4162 0.065 Uiso 1 1 calc R . .
C16 C 0.3522(7) 0.0669(4) 0.4359(4) 0.0534(18) Uani 1 1 d . . .
H16A H 0.3417 0.0882 0.3837 0.064 Uiso 1 1 calc R . .
H16B H 0.4375 0.0406 0.4442 0.064 Uiso 1 1 calc R . .
OW1 O -0.0091(4) 0.2691(3) -0.1806(2) 0.0382(10) Uani 1 1 d . . .
HO1A H 0.0533 0.2671 -0.2138 0.050 Uiso 1 1 d . . .
HO1B H 0.0411 0.2632 -0.1309 0.050 Uiso 1 1 d . . .
OW2 O 0.6098(4) 0.3329(3) 0.5375(2) 0.0505(12) Uani 1 1 d . . .
HO2A H 0.5704 0.3329 0.4708 0.050 Uiso 1 1 d . . .
HO2B H 0.5216 0.3142 0.5543 0.050 Uiso 1 1 d . . .
OW3 O 0.6057(5) 0.5121(3) 0.3268(2) 0.0547(13) Uani 1 1 d . . .
HO3A H 0.5520 0.5487 0.3005 0.050 Uiso 1 1 d . . .
HO3B H 0.5861 0.4570 0.3072 0.050 Uiso 1 1 d . . .
OW4 O 0.5717(6) -0.0645(3) 0.3657(3) 0.0630(14) Uani 1 1 d . . .
HO4A H 0.5619 -0.0028 0.3497 0.050 Uiso 1 1 d . . .
HO4B H 0.5649 -0.0792 0.3167 0.050 Uiso 1 1 d . . .

loop_
_atom_site_aniso_label
_atom_site_aniso_U_11
_atom_site_aniso_U_22
_atom_site_aniso_U_33
_atom_site_aniso_U_23
_atom_site_aniso_U_13
_atom_site_aniso_U_12
U1 0.01222(9) 0.01752(9) 0.01423(9) 0.00042(6) -0.00120(6) -0.00043(6)
U2 0.01320(9) 0.02038(10) 0.01521(10) -0.00104(6) -0.00099(6) -0.00072(6)
F1 0.0277(16) 0.0227(15) 0.0339(16) 0.0006(12) 0.0040(13) 0.0066(12)
F2 0.0286(16) 0.0220(15) 0.0327(16) -0.0032(12) 0.0019(13) -0.0067(12)
F3 0.0237(15) 0.0353(16) 0.0164(14) 0.0005(11) 0.0023(12) -0.0023(12)
F4 0.0322(17) 0.0264(15) 0.0307(16) 0.0003(12) 0.0012(13) -0.0103(13)
F5 0.0292(17) 0.0476(19) 0.0186(15) -0.0051(12) 0.0049(13) -0.0084(13)
F6 0.0260(16) 0.0275(16) 0.0336(17) -0.0019(12) 0.0019(13) 0.0060(12)
O1 0.0258(19) 0.0260(19) 0.030(2) -0.0020(14) -0.0076(15) 0.0007(14)
O2 0.0250(19) 0.0213(17) 0.0295(19) 0.0044(14) -0.0088(15) 0.0013(14)
O3 0.0227(17) 0.0153(16) 0.0294(18) 0.0021(13) 0.0079(14) 0.0014(13)
O4 0.0191(17) 0.0166(16) 0.0272(18) 0.0017(13) 0.0092(14) 0.0025(13)
O5 0.0132(16) 0.034(2) 0.0195(18) 0.0026(14) -0.0018(13) 0.0018(13)
O6 0.0131(17) 0.044(2) 0.0181(17) 0.0015(14) -0.0008(13) 0.0000(14)
O7 0.0261(19) 0.0248(18) 0.0272(19) 0.0053(14) -0.0083(15) -0.0001(15)
O8 0.0227(18) 0.0215(17) 0.0277(19) -0.0039(14) -0.0060(14) 0.0000(13)
O9 0.0217(18) 0.0194(17) 0.0329(19) -0.0009(14) 0.0082(15) 0.0015(13)
O10 0.0215(17) 0.0200(17) 0.0289(19) 0.0019(14) 0.0092(14) -0.0004(13)
O11 0.0157(17) 0.037(2) 0.0171(17) -0.0017(14) 0.0003(13) 0.0004(14)
O12 0.0150(17) 0.056(3) 0.0147(18) 0.0006(15) -0.0014(13) -0.0028(15)
N1 0.031(3) 0.051(3) 0.032(3) 0.007(2) 0.006(2) 0.011(2)
N2 0.030(2) 0.022(2) 0.025(2) 0.0058(16) 0.0078(18) 0.0053(17)
N3 0.034(3) 0.016(2) 0.041(3) -0.0028(18) -0.002(2) 0.0024(18)
N4 0.026(2) 0.034(3) 0.048(3) -0.015(2) 0.010(2) -0.002(2)
C1 0.019(2) 0.023(2) 0.019(2) 0.0008(18) 0.0016(19) 0.0003(19)
C2 0.021(2) 0.024(2) 0.016(2) 0.0025(18) 0.0000(18) -0.0006(19)
C3 0.013(2) 0.020(2) 0.020(2) 0.0018(17) 0.0016(17) -0.0016(17)
C4 0.013(2) 0.017(2) 0.016(2) 0.0013(17) -0.0015(16) 0.0003(17)
C5 0.015(2) 0.023(2) 0.016(2) -0.0004(17) 0.0012(17) -0.0001(17)
C6 0.017(2) 0.026(3) 0.015(2) 0.0005(17) -0.0004(18) -0.0012(18)
C7 0.036(3) 0.034(3) 0.040(3) -0.004(2) 0.002(3) -0.001(2)
C8 0.039(3) 0.033(3) 0.037(3) -0.003(2) 0.009(3) -0.004(2)
C9 0.048(4) 0.038(3) 0.028(3) -0.006(2) -0.001(3) 0.013(3)
C10 0.027(3) 0.026(3) 0.024(3) 0.006(2) 0.005(2) 0.000(2)
C11 0.034(3) 0.032(3) 0.032(3) 0.009(2) 0.012(2) 0.014(2)
C12 0.031(3) 0.025(3) 0.029(3) 0.004(2) 0.008(2) 0.003(2)
C13 0.028(3) 0.024(3) 0.054(4) 0.002(3) 0.009(3) 0.001(2)
C14 0.047(4) 0.049(4) 0.062(5) -0.028(3) -0.016(3) 0.003(3)
C15 0.064(5) 0.035(4) 0.059(4) -0.011(3) -0.008(4) 0.002(3)
C16 0.041(4) 0.050(4) 0.072(5) -0.019(3) 0.019(3) 0.001(3)
OW1 0.024(2) 0.066(3) 0.026(2) 0.0059(18) 0.0065(16) 0.0072(18)
OW2 0.044(3) 0.076(3) 0.032(2) -0.006(2) 0.0088(19) -0.025(2)
OW3 0.080(4) 0.032(2) 0.046(3) 0.0000(19) -0.028(2) 0.000(2)
OW4 0.109(4) 0.037(3) 0.041(3) -0.003(2) -0.002(3) 0.018(3)

loop_
_atom_type_symbol
_atom_type_description
_atom_type_scat_dispersion_real
_atom_type_scat_dispersion_imag
_atom_type_scat_source
C C 0.0033 0.0016 'International Tables Vol C Tables 4.2.6.8 and 6.1.1.4'
N N 0.0061 0.0033 'International Tables Vol C Tables 4.2.6.8 and 6.1.1.4'
O O 0.0106 0.0060 'International Tables Vol C Tables 4.2.6.8 and 6.1.1.4'
F F 0.0171 0.0103 'International Tables Vol C Tables 4.2.6.8 and 6.1.1.4'
U U -9.6767 9.6646 'International Tables Vol C Tables 4.2.6.8 and 6.1.1.4'
H H 0.0000 0.0000 'International Tables Vol C Tables 4.2.6.8 and 6.1.1.4'

loop_
_geom_angle_atom_site_label_1
_geom_angle_atom_site_label_2
_geom_angle_atom_site_label_3
_geom_angle
_geom_angle_site_symmetry_1
_geom_angle_site_symmetry_3
_geom_angle_publ_flag
F2 U1 F1 146.79(11) . . ?
F2 U1 F3 80.01(11) . . ?
F1 U1 F3 89.28(11) . . ?
F2 U1 O6 79.74(11) . . ?
F1 U1 O6 83.79(11) . . ?
F3 U1 O6 130.41(11) . . ?
F2 U1 O2 134.10(11) . . ?
F1 U1 O2 71.51(11) . . ?
F3 U1 O2 76.15(11) . . ?
O6 U1 O2 144.09(11) . . ?
F2 U1 O1 72.24(11) . . ?
F1 U1 O1 134.84(11) . . ?
F3 U1 O1 74.34(11) . . ?
O6 U1 O1 138.42(11) . . ?
O2 U1 O1 63.84(11) . . ?
F2 U1 O3 71.33(10) . . ?
F1 U1 O3 131.34(10) . . ?
F3 U1 O3 137.24(10) . . ?
O6 U1 O3 75.18(11) . . ?
O2 U1 O3 101.79(11) . . ?
O1 U1 O3 67.15(11) . . ?
F2 U1 O4 129.38(10) . . ?
F1 U1 O4 70.16(10) . . ?
F3 U1 O4 149.32(10) . . ?
O6 U1 O4 71.38(11) . . ?
O2 U1 O4 75.82(11) . . ?
O1 U1 O4 103.80(11) . . ?
O3 U1 O4 61.68(10) . . ?
F2 U1 O5 73.24(11) . . ?
F1 U1 O5 73.59(11) . . ?
F3 U1 O5 68.13(10) . . ?
O6 U1 O5 62.79(11) . . ?
O2 U1 O5 129.57(11) . . ?
O1 U1 O5 132.34(11) . . ?
O3 U1 O5 128.62(11) . . ?
O4 U1 O5 123.47(10) . . ?
F6 U2 F4 143.68(11) . . ?
F6 U2 F5 85.55(11) . . ?
F4 U2 F5 88.35(11) . . ?
F6 U2 O7 138.36(11) . 4_666 ?
F4 U2 O7 72.74(11) . 4_666 ?
F5 U2 O7 74.03(12) . 4_666 ?
F6 U2 O11 78.75(11) . . ?
F4 U2 O11 80.16(11) . . ?
F5 U2 O11 134.18(11) . . ?
O7 U2 O11 140.39(11) 4_666 . ?
F6 U2 O8 74.50(11) . 4_666 ?
F4 U2 O8 137.21(11) . 4_666 ?
F5 U2 O8 73.58(11) . 4_666 ?
O7 U2 O8 65.14(11) 4_666 4_666 ?
O11 U2 O8 139.35(11) . 4_666 ?
F6 U2 O10 128.52(11) . 1_655 ?
F4 U2 O10 70.46(11) . 1_655 ?
F5 U2 O10 144.14(11) . 1_655 ?
O7 U2 O10 72.20(11) 4_666 1_655 ?
O11 U2 O10 71.78(11) . 1_655 ?
O8 U2 O10 102.30(11) 4_666 1_655 ?
F6 U2 O12 72.07(11) . . ?
F4 U2 O12 72.17(12) . . ?
F5 U2 O12 70.27(11) . . ?
O7 U2 O12 129.83(11) 4_666 . ?
O11 U2 O12 63.96(11) . . ?
O8 U2 O12 131.88(11) 4_666 . ?
O10 U2 O12 125.56(11) 1_655 . ?
F6 U2 O9 69.31(10) . 1_655 ?
F4 U2 O9 131.28(11) . 1_655 ?
F5 U2 O9 138.46(11) . 1_655 ?
O7 U2 O9 103.05(11) 4_666 1_655 ?
O11 U2 O9 74.00(11) . 1_655 ?
O8 U2 O9 68.20(11) 4_666 1_655 ?
O10 U2 O9 62.53(10) 1_655 1_655 ?
O12 U2 O9 127.04(11) . 1_655 ?
C1 O1 U1 121.4(3) . . ?
C2 O2 U1 121.6(3) . . ?
C3 O3 U1 123.3(3) . . ?
C4 O4 U1 122.9(3) . . ?
C5 O5 U1 120.6(3) . . ?
C6 O6 U1 123.8(3) . . ?
C1 O7 U2 121.0(3) . 4_465 ?
C2 O8 U2 119.6(3) . 4_465 ?
C3 O9 U2 120.1(3) . 1_455 ?
C4 O10 U2 122.4(3) . 1_455 ?
C5 O11 U2 122.3(3) . . ?
C6 O12 U2 118.9(3) . . ?
C7 N1 HN1A 109.9 . . ?
C7 N1 HN1B 113.6 . . ?
HN1A N1 HN1B 102.0 . . ?
C7 N1 HN1C 106.1 . . ?
HN1A N1 HN1C 116.6 . . ?
HN1B N1 HN1C 108.9 . . ?
C11 N2 C10 110.4(4) . . ?
C11 N2 C9 111.4(4) . . ?
C10 N2 C9 113.1(4) . . ?
C11 N2 HN2 108.7 . . ?
C10 N2 HN2 106.4 . . ?
C9 N2 HN2 106.5 . . ?
C13 N3 C12 109.0(4) . . ?
C13 N3 C14 115.4(5) . . ?
C12 N3 C14 110.0(4) . . ?
C13 N3 HN3 108.3 . . ?
C12 N3 HN3 111.0 . . ?
C14 N3 HN3 103.1 . . ?
C16 N4 HN4A 110.4 . . ?
C16 N4 HN4B 113.4 . . ?
HN4A N4 HN4B 115.1 . . ?
C16 N4 HN4C 97.3 . . ?
HN4A N4 HN4C 113.5 . . ?
HN4B N4 HN4C 105.8 . . ?
O7 C1 O1 127.0(5) . . ?
O7 C1 C2 117.1(4) . . ?
O1 C1 C2 116.0(4) . . ?
O2 C2 O8 125.8(5) . . ?
O2 C2 C1 117.1(4) . . ?
O8 C2 C1 117.1(4) . . ?
O9 C3 O3 127.2(4) . . ?
O9 C3 C4 117.5(4) . . ?
O3 C3 C4 115.3(4) . . ?
O10 C4 O4 126.8(4) . . ?
O10 C4 C3 117.1(4) . . ?
O4 C4 C3 116.1(4) . . ?
O5 C5 O11 126.5(4) . . ?
O5 C5 C6 117.1(4) . . ?
O11 C5 C6 116.4(4) . . ?
O12 C6 O6 126.6(4) . . ?
O12 C6 C5 117.9(4) . . ?
O6 C6 C5 115.4(4) . . ?
N1 C7 C8 112.0(5) . . ?
N1 C7 H7A 109.2 . . ?
C8 C7 H7A 109.2 . . ?
N1 C7 H7B 109.2 . . ?
C8 C7 H7B 109.2 . . ?
H7A C7 H7B 107.9 . . ?
C7 C8 C9 112.1(5) . . ?
C7 C8 H8A 109.2 . . ?
C9 C8 H8A 109.2 . . ?
C7 C8 H8B 109.2 . . ?
C9 C8 H8B 109.2 . . ?
H8A C8 H8B 107.9 . . ?
N2 C9 C8 111.3(4) . . ?
N2 C9 H9A 109.4 . . ?
C8 C9 H9A 109.4 . . ?
N2 C9 H9B 109.4 . . ?
C8 C9 H9B 109.4 . . ?
H9A C9 H9B 108.0 . . ?
N2 C10 C12 109.8(4) . . ?
N2 C10 H10A 109.7 . . ?
C12 C10 H10A 109.7 . . ?
N2 C10 H10B 109.7 . . ?
C12 C10 H10B 109.7 . . ?
H10A C10 H10B 108.2 . . ?
N2 C11 C13 111.7(4) . . ?
N2 C11 H11A 109.3 . . ?
C13 C11 H11A 109.3 . . ?
N2 C11 H11B 109.3 . . ?
C13 C11 H11B 109.3 . . ?
H11A C11 H11B 107.9 . . ?
N3 C12 C10 110.7(4) . . ?
N3 C12 H12A 109.5 . . ?
C10 C12 H12A 109.5 . . ?
N3 C12 H12B 109.5 . . ?
C10 C12 H12B 109.5 . . ?
H12A C12 H12B 108.1 . . ?
N3 C13 C11 110.9(4) . . ?
N3 C13 H13A 109.5 . . ?
C11 C13 H13A 109.5 . . ?
N3 C13 H13B 109.5 . . ?
C11 C13 H13B 109.5 . . ?
H13A C13 H13B 108.1 . . ?
C15 C14 N3 115.6(5) . . ?
C15 C14 H14A 108.4 . . ?
N3 C14 H14A 108.4 . . ?
C15 C14 H14B 108.4 . . ?
N3 C14 H14B 108.4 . . ?
H14A C14 H14B 107.4 . . ?
C16 C15 C14 115.3(6) . . ?
C16 C15 H15A 108.5 . . ?
C14 C15 H15A 108.5 . . ?
C16 C15 H15B 108.5 . . ?
C14 C15 H15B 108.5 . . ?
H15A C15 H15B 107.5 . . ?
C15 C16 N4 113.3(5) . . ?
C15 C16 H16A 108.9 . . ?
N4 C16 H16A 108.9 . . ?
C15 C16 H16B 108.9 . . ?
N4 C16 H16B 108.9 . . ?
H16A C16 H16B 107.7 . . ?
HO1A OW1 HO1B 102.7 . . ?
HO2A OW2 HO2B 92.9 . . ?
HO3A OW3 HO3B 107.0 . . ?
HO4A OW4 HO4B 88.8 . . ?

loop_
_geom_bond_atom_site_label_1
_geom_bond_atom_site_label_2
_geom_bond_distance
_geom_bond_site_symmetry_2
_geom_bond_publ_flag
U1 F2 2.141(3) . ?
U1 F1 2.163(3) . ?
U1 F3 2.202(3) . ?
U1 O6 2.484(3) . ?
U1 O2 2.493(3) . ?
U1 O1 2.516(3) . ?
U1 O3 2.544(3) . ?
U1 O4 2.558(3) . ?
U1 O5 2.579(3) . ?
U2 F6 2.165(3) . ?
U2 F4 2.171(3) . ?
U2 F5 2.209(3) . ?
U2 O7 2.470(3) 4_666 ?
U2 O11 2.484(3) . ?
U2 O8 2.494(3) 4_666 ?
U2 O10 2.535(3) 1_655 ?
U2 O12 2.575(3) . ?
U2 O9 2.597(3) 1_655 ?
O1 C1 1.247(5) . ?
O2 C2 1.244(5) . ?
O3 C3 1.261(5) . ?
O4 C4 1.252(5) . ?
O5 C5 1.227(6) . ?
O6 C6 1.258(6) . ?
O7 C1 1.244(5) . ?
O7 U2 2.470(3) 4_465 ?
O8 C2 1.256(5) . ?
O8 U2 2.494(3) 4_465 ?
O9 C3 1.239(5) . ?
O9 U2 2.597(3) 1_455 ?
O10 C4 1.248(5) . ?
O10 U2 2.535(3) 1_455 ?
O11 C5 1.262(6) . ?
O12 C6 1.241(6) . ?
N1 C7 1.481(7) . ?
N1 HN1A 0.9620 . ?
N1 HN1B 0.9090 . ?
N1 HN1C 0.8901 . ?
N2 C11 1.492(6) . ?
N2 C10 1.494(6) . ?
N2 C9 1.498(7) . ?
N2 HN2 0.9558 . ?
N3 C13 1.471(7) . ?
N3 C12 1.484(7) . ?
N3 C14 1.510(7) . ?
N3 HN3 0.9650 . ?
N4 C16 1.476(7) . ?
N4 HN4A 0.8224 . ?
N4 HN4B 0.9013 . ?
N4 HN4C 1.0399 . ?
C1 C2 1.535(7) . ?
C3 C4 1.524(6) . ?
C5 C6 1.538(6) . ?
C7 C8 1.492(8) . ?
C7 H7A 0.9700 . ?
C7 H7B 0.9700 . ?
C8 C9 1.515(8) . ?
C8 H8A 0.9700 . ?
C8 H8B 0.9700 . ?
C9 H9A 0.9700 . ?
C9 H9B 0.9700 . ?
C10 C12 1.495(7) . ?
C10 H10A 0.9700 . ?
C10 H10B 0.9700 . ?
C11 C13 1.505(8) . ?
C11 H11A 0.9700 . ?
C11 H11B 0.9700 . ?
C12 H12A 0.9700 . ?
C12 H12B 0.9700 . ?
C13 H13A 0.9700 . ?
C13 H13B 0.9700 . ?
C14 C15 1.489(9) . ?
C14 H14A 0.9700 . ?
C14 H14B 0.9700 . ?
C15 C16 1.448(9) . ?
C15 H15A 0.9700 . ?
C15 H15B 0.9700 . ?
C16 H16A 0.9700 . ?
C16 H16B 0.9700 . ?
OW1 HO1A 0.9090 . ?
OW1 HO1B 0.9758 . ?
OW2 HO2A 1.2012 . ?
OW2 HO2B 1.0264 . ?
OW3 HO3A 0.8923 . ?
OW3 HO3B 0.9385 . ?
OW4 HO4A 1.0032 . ?
OW4 HO4B 0.8854 . ?
